data_4066410
loop_
_publ_author_name
'Eckensberger, U. David'
'Weber, Mitra'
'Wildt, Julia'
'Bolte, Michael'
'Lerner, Hans-Wolfram'
'Wagner, Matthias'

_publ_section_title
;
 Reactivity of [(C5Me5)Fe(C5H4BBr2)] and [(OC)3Mn(C5H4BBr2)] toward
 Et3SiH: Facile Access to [(OC)3Mn(C5H4BH2)]2and to Boron-Bridged
 Dinuclear Organometallics&#x2020;
;
_journal_issue 21
_journal_name_full Organometallics
_journal_page_first 5301
_journal_paper_doi 10.1021/om1004513
_journal_volume 29
_journal_year 2010
_chemical_formula_moiety 'C16 H8 B Br Mn2 O6'
_chemical_formula_sum 'C16 H8 B Br Mn2 O6'
_chemical_formula_weight 496.82
_chemical_name_systematic ?
_space_group_IT_number 14
_symmetry_cell_setting monoclinic
_symmetry_space_group_name_Hall '-P 2ybc'
_symmetry_space_group_name_H-M 'P 1 21/c 1'
_atom_sites_solution_hydrogens geom
_atom_sites_solution_primary direct
_atom_sites_solution_secondary difmap
_audit_creation_method SHELXL-97
_cell_angle_alpha 90.00
_cell_angle_beta 96.661(6)
_cell_angle_gamma 90.00
_cell_formula_units_Z 8
_cell_length_a 12.3192(10)
_cell_length_b 12.6324(7)
_cell_length_c 22.7600(18)
_cell_measurement_reflns_used 7930
_cell_measurement_temperature 173(2)
_cell_measurement_theta_max 25.4
_cell_measurement_theta_min 3.4
_cell_volume 3518.0(4)
_computing_cell_refinement 'X-Area (Stoe & Cie, 2001)'
_computing_data_collection 'X-Area (Stoe & Cie, 2001)'
_computing_data_reduction 'X-Area (Stoe & Cie, 2001)'
_computing_molecular_graphics 'XP in SHELXTL-Plus (Sheldrick, 1991)'
_computing_publication_material SHELXL97
_computing_structure_refinement 'SHELXL97 (Sheldrick, 2008) '
_computing_structure_solution 'SHELXS97 (Sheldrick, 2008) '
_diffrn_ambient_temperature 173(2)
_diffrn_measured_fraction_theta_full 0.998
_diffrn_measured_fraction_theta_max 0.998
_diffrn_measurement_device_type 'STOE IPDS II two-circle-diffractometer'
_diffrn_measurement_method \w
_diffrn_radiation_monochromator graphite
_diffrn_radiation_source 'fine-focus sealed tube'
_diffrn_radiation_type MoK\a
_diffrn_radiation_wavelength 0.71073
_diffrn_reflns_av_R_equivalents 0.1091
_diffrn_reflns_av_sigmaI/netI 0.1292
_diffrn_reflns_limit_h_max 12
_diffrn_reflns_limit_h_min -14
_diffrn_reflns_limit_k_max 14
_diffrn_reflns_limit_k_min -15
_diffrn_reflns_limit_l_max 27
_diffrn_reflns_limit_l_min -27
_diffrn_reflns_number 19331
_diffrn_reflns_theta_full 25.00
_diffrn_reflns_theta_max 25.03
_diffrn_reflns_theta_min 3.35
_diffrn_standards_number 0
_exptl_absorpt_coefficient_mu 3.736
_exptl_absorpt_correction_T_max 0.9290
_exptl_absorpt_correction_T_min 0.6423
_exptl_absorpt_correction_type multi-scan
_exptl_absorpt_process_details 'MULABS (Spek, 2003; Blessing, 1995)'
_exptl_crystal_colour 'light yellow'
_exptl_crystal_density_diffrn 1.876
_exptl_crystal_density_method 'not measured'
_exptl_crystal_description plate
_exptl_crystal_F_000 1936
_exptl_crystal_size_max 0.13
_exptl_crystal_size_mid 0.09
_exptl_crystal_size_min 0.02
_refine_diff_density_max 0.815
_refine_diff_density_min -0.679
_refine_diff_density_rms 0.109
_refine_ls_extinction_method none
_refine_ls_goodness_of_fit_ref 0.853
_refine_ls_hydrogen_treatment constr
_refine_ls_matrix_type full
_refine_ls_number_parameters 469
_refine_ls_number_reflns 6189
_refine_ls_number_restraints 0
_refine_ls_restrained_S_all 0.853
_refine_ls_R_factor_all 0.1218
_refine_ls_R_factor_gt 0.0543
_refine_ls_shift/su_max 0.001
_refine_ls_shift/su_mean 0.000
_refine_ls_structure_factor_coef Fsqd
_refine_ls_weighting_details 'calc w=1/[\s^2^(Fo^2^)+(0.0406P)^2^] where P=(Fo^2^+2Fc^2^)/3'
_refine_ls_weighting_scheme calc
_refine_ls_wR_factor_gt 0.1016
_refine_ls_wR_factor_ref 0.1210
_reflns_number_gt 3270
_reflns_number_total 6189
_reflns_threshold_expression I>2\s(I)
_cod_data_source_file om1004513_si_001.cif
_cod_data_source_block wa883
_cod_depositor_comments
;
The following automatic conversions were performed:

'_symmetry_cell_setting' value 'Monoclinic' changed to 'monoclinic'
according to /home/saulius/struct/CIF-dictionaries/cif_core.dic
dictionary named 'cif_core.dic' version 2.4.1 from 2010-06-29.

Automatic conversion script
Id: cif_fix_values 1715 2011-07-08 13:25:40Z adriana 
;
_cod_original_sg_symbol_H-M 'P 21/c'
_cod_database_code 4066410

loop_
_symmetry_equiv_pos_as_xyz
'x, y, z'
'-x, y+1/2, -z+1/2'
'-x, -y, -z'
'x, -y-1/2, z-1/2'

loop_
_atom_site_label
_atom_site_type_symbol
_atom_site_fract_x
_atom_site_fract_y
_atom_site_fract_z
_atom_site_U_iso_or_equiv
_atom_site_adp_type
_atom_site_occupancy
_atom_site_symmetry_multiplicity
_atom_site_calc_flag
_atom_site_refinement_flags
Mn1 Mn 0.89492(10) 0.07731(9) 0.35554(5) 0.0307(3) Uani 1 1 d .
Mn2 Mn 1.35132(10) 0.16063(11) 0.40255(5) 0.0400(3) Uani 1 1 d .
B1 B 1.1424(8) 0.0123(8) 0.3770(4) 0.040(2) Uani 1 1 d .
Br1 Br 1.16973(10) -0.13921(8) 0.37066(5) 0.0671(3) Uani 1 1 d .
C1 C 0.9337(7) 0.1703(6) 0.3026(3) 0.0345(18) Uani 1 1 d .
O1 O 0.9608(5) 0.2312(5) 0.2695(2) 0.0511(16) Uani 1 1 d .
C2 C 0.7531(8) 0.1087(8) 0.3391(3) 0.045(2) Uani 1 1 d .
O2 O 0.6625(6) 0.1292(7) 0.3291(3) 0.082(3) Uani 1 1 d .
C3 C 0.8842(7) -0.0271(6) 0.3016(3) 0.0386(19) Uani 1 1 d .
O3 O 0.8787(6) -0.0938(5) 0.2678(3) 0.0570(17) Uani 1 1 d .
C4 C 1.3737(8) 0.0560(9) 0.4550(5) 0.074(3) Uani 1 1 d .
O4 O 1.3816(7) -0.0138(8) 0.4894(4) 0.114(3) Uani 1 1 d .
C5 C 1.2977(7) 0.2453(9) 0.4549(4) 0.054(3) Uani 1 1 d .
O5 O 1.2608(6) 0.3040(7) 0.4874(3) 0.087(3) Uani 1 1 d .
C6 C 1.4864(8) 0.2148(9) 0.4191(4) 0.057(3) Uani 1 1 d .
O6 O 1.5705(6) 0.2538(7) 0.4270(3) 0.080(2) Uani 1 1 d .
C11 C 1.0438(7) 0.0417(6) 0.4090(3) 0.0321(18) Uani 1 1 d .
C12 C 0.9598(8) -0.0293(7) 0.4226(3) 0.044(2) Uani 1 1 d .
H12 H 0.9611 -0.1040 0.4179 0.053 Uiso 1 1 calc R
C13 C 0.8748(7) 0.0287(7) 0.4439(3) 0.044(2) Uani 1 1 d .
H13 H 0.8094 0.0003 0.4558 0.053 Uiso 1 1 calc R
C14 C 0.9048(7) 0.1373(7) 0.4443(3) 0.042(2) Uani 1 1 d .
H14 H 0.8629 0.1948 0.4563 0.050 Uiso 1 1 calc R
C15 C 1.0078(6) 0.1442(6) 0.4237(3) 0.0344(18) Uani 1 1 d .
H15 H 1.0475 0.2079 0.4202 0.041 Uiso 1 1 calc R
C21 C 1.2215(6) 0.0851(6) 0.3488(3) 0.0325(18) Uani 1 1 d .
C22 C 1.3247(7) 0.0546(8) 0.3296(4) 0.048(2) Uani 1 1 d .
H22 H 1.3516 -0.0159 0.3296 0.058 Uiso 1 1 calc R
C23 C 1.3783(7) 0.1408(8) 0.3115(3) 0.050(2) Uani 1 1 d .
H23 H 1.4484 0.1411 0.2980 0.060 Uiso 1 1 calc R
C24 C 1.3103(7) 0.2299(7) 0.3166(3) 0.044(2) Uani 1 1 d .
H24 H 1.3264 0.3006 0.3063 0.052 Uiso 1 1 calc R
C25 C 1.2159(7) 0.1963(7) 0.3392(3) 0.0347(18) Uani 1 1 d .
H25 H 1.1570 0.2407 0.3470 0.042 Uiso 1 1 calc R
Mn1A Mn 0.12893(9) 0.47751(9) 0.61443(5) 0.0304(3) Uani 1 1 d .
Mn2A Mn 0.59539(9) 0.38325(9) 0.64781(5) 0.0288(3) Uani 1 1 d .
B1A B 0.3425(7) 0.3311(7) 0.6302(4) 0.035(2) Uani 1 1 d .
Br1A Br 0.31232(8) 0.18064(7) 0.63402(4) 0.0527(3) Uani 1 1 d .
C1A C 0.1761(7) 0.5380(7) 0.5522(4) 0.049(2) Uani 1 1 d .
O1A O 0.2053(6) 0.5786(6) 0.5113(3) 0.076(2) Uani 1 1 d .
C2A C 0.0053(8) 0.5497(7) 0.6056(3) 0.041(2) Uani 1 1 d .
O2A O -0.0768(5) 0.5966(5) 0.5994(3) 0.0550(16) Uani 1 1 d .
C3A C 0.0674(7) 0.3708(6) 0.5704(3) 0.0386(19) Uani 1 1 d .
O3A O 0.0285(6) 0.3020(5) 0.5429(3) 0.0617(18) Uani 1 1 d .
C4A C 0.6026(7) 0.2721(7) 0.6986(4) 0.042(2) Uani 1 1 d .
O4A O 0.6077(6) 0.2027(5) 0.7299(3) 0.0644(19) Uani 1 1 d .
C5A C 0.5683(7) 0.4764(7) 0.7036(3) 0.042(2) Uani 1 1 d .
O5A O 0.5507(6) 0.5382(5) 0.7386(3) 0.066(2) Uani 1 1 d .
C6A C 0.7408(8) 0.4023(7) 0.6613(3) 0.041(2) Uani 1 1 d .
O6A O 0.8328(5) 0.4130(6) 0.6704(3) 0.0580(17) Uani 1 1 d .
C11A C 0.2688(7) 0.4040(7) 0.6616(3) 0.0368(19) Uani 1 1 d .
C12A C 0.1725(6) 0.3728(7) 0.6871(3) 0.0389(19) Uani 1 1 d .
H12A H 0.1464 0.3023 0.6895 0.047 Uiso 1 1 calc R
C13A C 0.1228(8) 0.4643(8) 0.7080(3) 0.050(2) Uani 1 1 d .
H13A H 0.0570 0.4661 0.7261 0.060 Uiso 1 1 calc R
C14A C 0.1877(8) 0.5516(8) 0.6974(4) 0.055(3) Uani 1 1 d .
H14A H 0.1740 0.6228 0.7079 0.066 Uiso 1 1 calc R
C15A C 0.2764(7) 0.5168(8) 0.6688(4) 0.047(2) Uani 1 1 d .
H15A H 0.3321 0.5606 0.6564 0.057 Uiso 1 1 calc R
C21A C 0.4419(6) 0.3611(7) 0.5960(3) 0.0340(18) Uani 1 1 d .
C22A C 0.5190(7) 0.2866(7) 0.5784(3) 0.044(2) Uani 1 1 d .
H22A H 0.5130 0.2118 0.5807 0.052 Uiso 1 1 calc R
C23A C 0.6047(8) 0.3420(8) 0.5573(3) 0.051(2) Uani 1 1 d .
H23A H 0.6672 0.3117 0.5430 0.061 Uiso 1 1 calc R
C24A C 0.5819(8) 0.4506(8) 0.5609(3) 0.049(2) Uani 1 1 d .
H24A H 0.6263 0.5065 0.5492 0.059 Uiso 1 1 calc R
C25A C 0.4832(6) 0.4627(7) 0.5848(3) 0.041(2) Uani 1 1 d .
H25A H 0.4495 0.5282 0.5923 0.049 Uiso 1 1 calc R

loop_
_atom_site_aniso_label
_atom_site_aniso_U_11
_atom_site_aniso_U_22
_atom_site_aniso_U_33
_atom_site_aniso_U_23
_atom_site_aniso_U_13
_atom_site_aniso_U_12
Mn1 0.0322(7) 0.0304(6) 0.0293(5) -0.0031(5) 0.0029(5) -0.0013(5)
Mn2 0.0332(7) 0.0479(8) 0.0373(6) -0.0067(6) -0.0024(5) 0.0010(6)
B1 0.050(6) 0.036(5) 0.031(4) -0.012(4) -0.007(4) -0.001(5)
Br1 0.0739(7) 0.0300(5) 0.0994(8) -0.0043(5) 0.0180(6) 0.0087(5)
C1 0.039(5) 0.020(4) 0.044(4) 0.001(4) 0.003(4) 0.009(4)
O1 0.062(4) 0.045(4) 0.047(3) 0.006(3) 0.008(3) 0.000(3)
C2 0.041(6) 0.060(6) 0.035(4) -0.004(4) 0.002(4) -0.003(5)
O2 0.042(4) 0.142(8) 0.060(4) -0.016(5) -0.002(3) 0.028(5)
C3 0.052(5) 0.029(4) 0.035(4) -0.003(4) 0.005(4) -0.009(4)
O3 0.080(5) 0.045(4) 0.047(3) -0.013(3) 0.013(3) -0.008(4)
C4 0.031(5) 0.082(8) 0.103(8) 0.036(7) -0.012(5) 0.001(5)
O4 0.074(6) 0.136(8) 0.124(7) 0.074(7) -0.027(5) 0.006(6)
C5 0.035(5) 0.086(8) 0.040(5) -0.005(5) 0.003(4) 0.005(5)
O5 0.072(5) 0.145(8) 0.041(4) -0.036(4) -0.002(3) 0.038(5)
C6 0.049(6) 0.069(7) 0.055(5) -0.023(5) 0.017(5) 0.001(5)
O6 0.041(4) 0.121(7) 0.080(5) -0.047(5) 0.019(4) -0.025(5)
C11 0.041(5) 0.027(4) 0.028(4) 0.000(3) 0.001(3) -0.008(4)
C12 0.060(6) 0.035(5) 0.035(4) 0.005(4) -0.002(4) -0.005(5)
C13 0.042(5) 0.057(6) 0.031(4) 0.003(4) -0.001(4) -0.009(5)
C14 0.055(6) 0.039(5) 0.032(4) -0.008(4) 0.006(4) 0.006(4)
C15 0.043(5) 0.030(4) 0.031(4) -0.007(3) 0.007(4) -0.003(4)
C21 0.031(4) 0.036(4) 0.031(4) -0.009(3) 0.004(3) 0.002(4)
C22 0.048(6) 0.051(6) 0.045(5) -0.020(4) 0.000(4) 0.006(5)
C23 0.031(5) 0.079(7) 0.039(4) -0.014(5) 0.005(4) -0.010(5)
C24 0.041(5) 0.051(5) 0.039(4) 0.000(4) 0.005(4) -0.002(5)
C25 0.035(4) 0.038(5) 0.031(4) -0.001(3) 0.003(3) -0.003(4)
Mn1A 0.0299(6) 0.0283(6) 0.0331(6) 0.0001(5) 0.0031(5) 0.0010(5)
Mn2A 0.0287(6) 0.0304(7) 0.0269(5) 0.0022(5) 0.0018(5) -0.0013(5)
B1A 0.033(5) 0.039(5) 0.031(4) -0.005(4) -0.003(4) -0.001(4)
Br1A 0.0520(6) 0.0356(5) 0.0722(6) 0.0028(4) 0.0147(5) -0.0057(4)
C1A 0.046(5) 0.045(5) 0.059(5) 0.009(5) 0.017(5) 0.009(5)
O1A 0.069(5) 0.088(6) 0.078(4) 0.037(4) 0.037(4) 0.005(4)
C2A 0.049(6) 0.036(5) 0.038(4) 0.004(4) 0.001(4) 0.004(4)
O2A 0.039(4) 0.048(4) 0.078(4) 0.007(3) 0.006(3) 0.011(3)
C3A 0.048(5) 0.024(4) 0.041(4) 0.000(4) -0.008(4) 0.000(4)
O3A 0.073(5) 0.038(4) 0.072(4) -0.010(3) -0.005(4) -0.004(3)
C4A 0.045(5) 0.037(5) 0.044(5) -0.007(4) 0.000(4) 0.000(4)
O4A 0.075(5) 0.047(4) 0.069(4) 0.022(4) 0.000(4) 0.007(4)
C5A 0.048(5) 0.037(5) 0.042(4) 0.006(4) 0.014(4) 0.001(4)
O5A 0.083(5) 0.056(4) 0.060(4) -0.024(3) 0.010(4) 0.007(4)
C6A 0.049(6) 0.034(5) 0.041(4) 0.007(4) 0.004(4) 0.006(4)
O6A 0.033(4) 0.074(5) 0.065(4) -0.002(3) -0.002(3) -0.011(3)
C11A 0.033(5) 0.041(5) 0.035(4) 0.005(4) 0.003(3) -0.007(4)
C12A 0.033(4) 0.042(5) 0.042(4) 0.012(4) 0.005(4) 0.003(4)
C13A 0.040(5) 0.070(7) 0.039(4) -0.001(5) 0.004(4) 0.007(5)
C14A 0.047(6) 0.064(7) 0.050(5) -0.025(5) -0.010(4) 0.015(5)
C15A 0.034(5) 0.053(6) 0.052(5) -0.014(4) -0.010(4) 0.002(4)
C21A 0.019(4) 0.051(5) 0.030(4) -0.013(4) -0.006(3) 0.000(4)
C22A 0.050(5) 0.051(6) 0.030(4) -0.010(4) 0.005(4) -0.007(5)
C23A 0.049(6) 0.072(7) 0.033(4) 0.002(5) 0.010(4) -0.003(5)
C24A 0.047(6) 0.069(7) 0.032(4) 0.018(4) 0.012(4) 0.002(5)
C25A 0.025(4) 0.055(6) 0.041(4) 0.011(4) -0.005(4) -0.003(4)

loop_
_atom_type_symbol
_atom_type_description
_atom_type_scat_dispersion_real
_atom_type_scat_dispersion_imag
_atom_type_scat_source
C C 0.0033 0.0016 'International Tables Vol C Tables 4.2.6.8 and 6.1.1.4'
H H 0.0000 0.0000 'International Tables Vol C Tables 4.2.6.8 and 6.1.1.4'
B B 0.0013 0.0007 'International Tables Vol C Tables 4.2.6.8 and 6.1.1.4'
Br Br -0.2901 2.4595 'International Tables Vol C Tables 4.2.6.8 and 6.1.1.4'
Mn Mn 0.3368 0.7283 'International Tables Vol C Tables 4.2.6.8 and 6.1.1.4'
O O 0.0106 0.0060 'International Tables Vol C Tables 4.2.6.8 and 6.1.1.4'

loop_
_geom_angle_atom_site_label_1
_geom_angle_atom_site_label_2
_geom_angle_atom_site_label_3
_geom_angle
C1 Mn1 C2 92.5(4)
C1 Mn1 C3 91.5(3)
C2 Mn1 C3 91.5(4)
C1 Mn1 C12 142.6(4)
C2 Mn1 C12 124.7(4)
C3 Mn1 C12 91.0(3)
C1 Mn1 C11 104.1(3)
C2 Mn1 C11 157.3(3)
C3 Mn1 C11 103.1(3)
C12 Mn1 C11 39.3(3)
C1 Mn1 C15 91.6(3)
C2 Mn1 C15 127.1(3)
C3 Mn1 C15 141.1(4)
C12 Mn1 C15 64.5(3)
C11 Mn1 C15 38.9(3)
C1 Mn1 C13 152.8(3)
C2 Mn1 C13 92.5(4)
C3 Mn1 C13 115.0(3)
C12 Mn1 C13 38.6(3)
C11 Mn1 C13 65.7(3)
C15 Mn1 C13 64.4(3)
C1 Mn1 C14 114.3(3)
C2 Mn1 C14 93.8(4)
C3 Mn1 C14 153.3(3)
C12 Mn1 C14 64.7(3)
C11 Mn1 C14 65.5(3)
C15 Mn1 C14 38.3(3)
C13 Mn1 C14 38.7(3)
C4 Mn2 C5 92.2(5)
C4 Mn2 C6 94.2(5)
C5 Mn2 C6 92.1(4)
C4 Mn2 C21 95.8(4)
C5 Mn2 C21 110.0(4)
C6 Mn2 C21 155.3(3)
C4 Mn2 C25 131.4(4)
C5 Mn2 C25 90.2(3)
C6 Mn2 C25 134.2(4)
C21 Mn2 C25 39.1(3)
C4 Mn2 C22 93.0(5)
C5 Mn2 C22 149.6(4)
C6 Mn2 C22 117.3(4)
C21 Mn2 C22 39.7(3)
C25 Mn2 C22 64.3(3)
C4 Mn2 C24 156.0(5)
C5 Mn2 C24 107.3(4)
C6 Mn2 C24 98.7(4)
C21 Mn2 C24 65.0(3)
C25 Mn2 C24 38.0(3)
C22 Mn2 C24 63.1(3)
C4 Mn2 C23 122.0(5)
C5 Mn2 C23 145.4(4)
C6 Mn2 C23 90.2(4)
C21 Mn2 C23 65.4(3)
C25 Mn2 C23 64.4(3)
C22 Mn2 C23 37.1(3)
C24 Mn2 C23 38.4(3)
C11 B1 C21 129.0(8)
C11 B1 Br1 115.2(6)
C21 B1 Br1 115.7(6)
O1 C1 Mn1 178.3(7)
O2 C2 Mn1 179.3(8)
O3 C3 Mn1 179.1(9)
O4 C4 Mn2 175.8(9)
O5 C5 Mn2 177.1(9)
O6 C6 Mn2 175.7(10)
C15 C11 C12 105.5(7)
C15 C11 B1 128.2(7)
C12 C11 B1 125.7(7)
C15 C11 Mn1 70.8(4)
C12 C11 Mn1 70.0(5)
B1 C11 Mn1 117.2(5)
C13 C12 C11 109.5(7)
C13 C12 Mn1 71.6(5)
C11 C12 Mn1 70.6(4)
C13 C12 H12 125.3
C11 C12 H12 125.3
Mn1 C12 H12 124.1
C12 C13 C14 107.5(8)
C12 C13 Mn1 69.8(4)
C14 C13 Mn1 70.8(4)
C12 C13 H13 126.2
C14 C13 H13 126.2
Mn1 C13 H13 124.8
C15 C14 C13 107.6(8)
C15 C14 Mn1 70.3(4)
C13 C14 Mn1 70.5(4)
C15 C14 H14 126.2
C13 C14 H14 126.2
Mn1 C14 H14 124.5
C14 C15 C11 109.9(7)
C14 C15 Mn1 71.3(4)
C11 C15 Mn1 70.3(4)
C14 C15 H15 125.1
C11 C15 H15 125.1
Mn1 C15 H15 124.9
C25 C21 C22 104.2(7)
C25 C21 B1 129.5(7)
C22 C21 B1 126.2(8)
C25 C21 Mn2 70.4(4)
C22 C21 Mn2 70.3(4)
B1 C21 Mn2 120.1(5)
C23 C22 C21 110.7(8)
C23 C22 Mn2 72.4(5)
C21 C22 Mn2 69.9(4)
C23 C22 H22 124.7
C21 C22 H22 124.7
Mn2 C22 H22 124.6
C22 C23 C24 107.4(8)
C22 C23 Mn2 70.5(5)
C24 C23 Mn2 70.7(5)
C22 C23 H23 126.3
C24 C23 H23 126.3
Mn2 C23 H23 124.1
C25 C24 C23 108.4(8)
C25 C24 Mn2 70.0(4)
C23 C24 Mn2 70.8(5)
C25 C24 H24 125.8
C23 C24 H24 125.8
Mn2 C24 H24 125.0
C24 C25 C21 109.3(8)
C24 C25 Mn2 72.0(5)
C21 C25 Mn2 70.4(5)
C24 C25 H25 125.4
C21 C25 H25 125.4
Mn2 C25 H25 123.8
C2A Mn1A C1A 92.6(4)
C2A Mn1A C3A 91.2(4)
C1A Mn1A C3A 91.9(4)
C2A Mn1A C11A 156.5(3)
C1A Mn1A C11A 105.7(4)
C3A Mn1A C11A 102.6(3)
C2A Mn1A C15A 127.6(4)
C1A Mn1A C15A 91.6(4)
C3A Mn1A C15A 140.8(4)
C11A Mn1A C15A 39.3(3)
C2A Mn1A C12A 122.9(3)
C1A Mn1A C12A 144.3(4)
C3A Mn1A C12A 91.1(3)
C11A Mn1A C12A 39.2(3)
C15A Mn1A C12A 64.8(4)
C2A Mn1A C13A 91.4(4)
C1A Mn1A C13A 151.9(4)
C3A Mn1A C13A 115.8(4)
C11A Mn1A C13A 65.5(3)
C15A Mn1A C13A 64.4(4)
C12A Mn1A C13A 38.6(3)
C2A Mn1A C14A 94.2(4)
C1A Mn1A C14A 114.0(4)
C3A Mn1A C14A 153.2(4)
C11A Mn1A C14A 65.1(3)
C15A Mn1A C14A 38.2(3)
C12A Mn1A C14A 64.0(4)
C13A Mn1A C14A 37.9(4)
C5A Mn2A C6A 93.1(4)
C5A Mn2A C4A 93.2(4)
C6A Mn2A C4A 91.2(4)
C5A Mn2A C25A 90.5(4)
C6A Mn2A C25A 127.5(3)
C4A Mn2A C25A 140.9(4)
C5A Mn2A C21A 104.7(3)
C6A Mn2A C21A 156.3(3)
C4A Mn2A C21A 103.1(4)
C25A Mn2A C21A 38.9(3)
C5A Mn2A C22A 143.2(4)
C6A Mn2A C22A 123.4(4)
C4A Mn2A C22A 90.8(3)
C25A Mn2A C22A 64.7(4)
C21A Mn2A C22A 39.2(3)
C5A Mn2A C24A 113.1(4)
C6A Mn2A C24A 94.2(4)
C4A Mn2A C24A 152.7(4)
C25A Mn2A C24A 38.2(3)
C21A Mn2A C24A 64.6(3)
C22A Mn2A C24A 64.1(4)
C5A Mn2A C23A 151.3(4)
C6A Mn2A C23A 91.9(4)
C4A Mn2A C23A 114.9(4)
C25A Mn2A C23A 64.5(4)
C21A Mn2A C23A 65.0(3)
C22A Mn2A C23A 38.2(3)
C24A Mn2A C23A 38.3(4)
C11A B1A C21A 128.8(8)
C11A B1A Br1A 116.2(6)
C21A B1A Br1A 115.0(6)
O1A C1A Mn1A 178.8(8)
O2A C2A Mn1A 179.4(8)
O3A C3A Mn1A 179.1(7)
O4A C4A Mn2A 179.4(9)
O5A C5A Mn2A 178.4(7)
O6A C6A Mn2A 179.0(8)
C12A C11A C15A 105.8(8)
C12A C11A B1A 126.0(8)
C15A C11A B1A 128.1(8)
C12A C11A Mn1A 70.5(4)
C15A C11A Mn1A 70.4(5)
B1A C11A Mn1A 121.0(5)
C13A C12A C11A 108.7(8)
C13A C12A Mn1A 71.1(5)
C11A C12A Mn1A 70.3(4)
C13A C12A H12A 125.6
C11A C12A H12A 125.6
Mn1A C12A H12A 124.6
C14A C13A C12A 107.9(8)
C14A C13A Mn1A 71.4(5)
C12A C13A Mn1A 70.3(4)
C14A C13A H13A 126.1
C12A C13A H13A 126.1
Mn1A C13A H13A 123.9
C13A C14A C15A 108.9(9)
C13A C14A Mn1A 70.7(5)
C15A C14A Mn1A 70.0(5)
C13A C14A H14A 125.6
C15A C14A H14A 125.6
Mn1A C14A H14A 125.3
C14A C15A C11A 108.6(9)
C14A C15A Mn1A 71.7(5)
C11A C15A Mn1A 70.3(5)
C14A C15A H15A 125.7
C11A C15A H15A 125.7
Mn1A C15A H15A 123.9
C25A C21A C22A 106.5(7)
C25A C21A B1A 128.6(7)
C22A C21A B1A 124.2(8)
C25A C21A Mn2A 70.4(4)
C22A C21A Mn2A 70.4(4)
B1A C21A Mn2A 116.8(5)
C23A C22A C21A 108.7(8)
C23A C22A Mn2A 71.4(5)
C21A C22A Mn2A 70.4(4)
C23A C22A H22A 125.7
C21A C22A H22A 125.7
Mn2A C22A H22A 124.1
C22A C23A C24A 107.7(8)
C22A C23A Mn2A 70.3(4)
C24A C23A Mn2A 70.8(5)
C22A C23A H23A 126.1
C24A C23A H23A 126.1
Mn2A C23A H23A 124.3
C25A C24A C23A 108.6(9)
C25A C24A Mn2A 70.2(4)
C23A C24A Mn2A 70.9(5)
C25A C24A H24A 125.7
C23A C24A H24A 125.7
Mn2A C24A H24A 124.8
C24A C25A C21A 108.5(8)
C24A C25A Mn2A 71.5(5)
C21A C25A Mn2A 70.7(4)
C24A C25A H25A 125.7
C21A C25A H25A 125.7
Mn2A C25A H25A 123.7

loop_
_geom_bond_atom_site_label_1
_geom_bond_atom_site_label_2
_geom_bond_distance
Mn1 C1 1.787(8)
Mn1 C2 1.788(10)
Mn1 C3 1.796(8)
Mn1 C12 2.121(8)
Mn1 C11 2.129(8)
Mn1 C15 2.135(7)
Mn1 C13 2.144(8)
Mn1 C14 2.148(7)
Mn2 C4 1.780(11)
Mn2 C5 1.784(10)
Mn2 C6 1.798(11)
Mn2 C21 2.123(8)
Mn2 C25 2.123(8)
Mn2 C22 2.128(8)
Mn2 C24 2.150(8)
Mn2 C23 2.151(8)
B1 C11 1.533(13)
B1 C21 1.534(13)
B1 Br1 1.951(10)
C1 O1 1.153(9)
C2 O2 1.142(10)
C3 O3 1.139(9)
C4 O4 1.176(12)
C5 O5 1.175(11)
C6 O6 1.143(11)
C11 C15 1.421(11)
C11 C12 1.430(11)
C12 C13 1.410(12)
C12 H12 0.9500
C13 C14 1.421(12)
C13 H13 0.9500
C14 C15 1.405(11)
C14 H14 0.9500
C15 H15 0.9500
C21 C25 1.422(11)
C21 C22 1.444(11)
C22 C23 1.362(13)
C22 H22 0.9500
C23 C24 1.415(12)
C23 H23 0.9500
C24 C25 1.391(11)
C24 H24 0.9500
C25 H25 0.9500
Mn1A C2A 1.766(9)
Mn1A C1A 1.766(9)
Mn1A C3A 1.795(8)
Mn1A C11A 2.134(8)
Mn1A C15A 2.135(8)
Mn1A C12A 2.137(8)
Mn1A C13A 2.147(8)
Mn1A C14A 2.157(8)
Mn2A C5A 1.791(9)
Mn2A C6A 1.798(10)
Mn2A C4A 1.814(9)
Mn2A C25A 2.124(8)
Mn2A C21A 2.127(7)
Mn2A C22A 2.128(8)
Mn2A C24A 2.141(8)
Mn2A C23A 2.142(8)
B1A C11A 1.529(12)
B1A C21A 1.571(12)
B1A Br1A 1.941(9)
C1A O1A 1.157(10)
C2A O2A 1.167(10)
C3A O3A 1.143(9)
C4A O4A 1.126(10)
C5A O5A 1.154(9)
C6A O6A 1.137(10)
C11A C12A 1.435(11)
C11A C15A 1.435(12)
C12A C13A 1.417(12)
C12A H12A 0.9500
C13A C14A 1.399(13)
C13A H13A 0.9500
C14A C15A 1.406(12)
C14A H14A 0.9500
C15A H15A 0.9500
C21A C25A 1.415(12)
C21A C22A 1.426(11)
C22A C23A 1.399(12)
C22A H22A 0.9500
C23A C24A 1.404(13)
C23A H23A 0.9500
C24A C25A 1.397(11)
C24A H24A 0.9500
C25A H25A 0.9500

loop_
_geom_torsion_atom_site_label_1
_geom_torsion_atom_site_label_2
_geom_torsion_atom_site_label_3
_geom_torsion_atom_site_label_4
_geom_torsion
C2 Mn1 C1 O1 133(24)
C3 Mn1 C1 O1 -135(24)
C12 Mn1 C1 O1 -42(24)
C11 Mn1 C1 O1 -31(24)
C15 Mn1 C1 O1 6(24)
C13 Mn1 C1 O1 33(25)
C14 Mn1 C1 O1 38(24)
C1 Mn1 C2 O2 -115(94)
C3 Mn1 C2 O2 153(100)
C12 Mn1 C2 O2 61(94)
C11 Mn1 C2 O2 22(95)
C15 Mn1 C2 O2 -22(94)
C13 Mn1 C2 O2 38(94)
C14 Mn1 C2 O2 -1(94)
C1 Mn1 C3 O3 103(49)
C2 Mn1 C3 O3 -164(100)
C12 Mn1 C3 O3 -39(49)
C11 Mn1 C3 O3 -2(49)
C15 Mn1 C3 O3 9(49)
C13 Mn1 C3 O3 -71(49)
C14 Mn1 C3 O3 -63(49)
C5 Mn2 C4 O4 69(17)
C6 Mn2 C4 O4 161(17)
C21 Mn2 C4 O4 -41(17)
C25 Mn2 C4 O4 -23(17)
C22 Mn2 C4 O4 -81(17)
C24 Mn2 C4 O4 -76(17)
C23 Mn2 C4 O4 -106(17)
C4 Mn2 C5 O5 -166(18)
C6 Mn2 C5 O5 99(18)
C21 Mn2 C5 O5 -70(18)
C25 Mn2 C5 O5 -35(18)
C22 Mn2 C5 O5 -67(19)
C24 Mn2 C5 O5 -1(18)
C23 Mn2 C5 O5 6(19)
C4 Mn2 C6 O6 179(100)
C5 Mn2 C6 O6 -89(11)
C21 Mn2 C6 O6 65(12)
C25 Mn2 C6 O6 3(12)
C22 Mn2 C6 O6 83(11)
C24 Mn2 C6 O6 19(11)
C23 Mn2 C6 O6 57(11)
C21 B1 C11 C15 -5.1(13)
Br1 B1 C11 C15 175.6(6)
C21 B1 C11 C12 165.2(8)
Br1 B1 C11 C12 -14.2(10)
C21 B1 C11 Mn1 81.1(9)
Br1 B1 C11 Mn1 -98.2(6)
C1 Mn1 C11 C15 74.5(5)
C2 Mn1 C11 C15 -61.6(11)
C3 Mn1 C11 C15 169.5(5)
C12 Mn1 C11 C15 -115.4(6)
C13 Mn1 C11 C15 -78.7(5)
C14 Mn1 C11 C15 -36.1(4)
C1 Mn1 C11 C12 -170.1(5)
C2 Mn1 C11 C12 53.7(11)
C3 Mn1 C11 C12 -75.2(5)
C15 Mn1 C11 C12 115.4(6)
C13 Mn1 C11 C12 36.7(5)
C14 Mn1 C11 C12 79.3(5)
C1 Mn1 C11 B1 -49.4(7)
C2 Mn1 C11 B1 174.4(9)
C3 Mn1 C11 B1 45.6(7)
C12 Mn1 C11 B1 120.7(8)
C15 Mn1 C11 B1 -123.9(8)
C13 Mn1 C11 B1 157.4(7)
C14 Mn1 C11 B1 -160.0(7)
C15 C11 C12 C13 0.9(8)
B1 C11 C12 C13 -171.1(7)
Mn1 C11 C12 C13 -61.4(5)
C15 C11 C12 Mn1 62.3(5)
B1 C11 C12 Mn1 -109.7(7)
C1 Mn1 C12 C13 135.1(6)
C2 Mn1 C12 C13 -38.5(7)
C3 Mn1 C12 C13 -131.1(5)
C11 Mn1 C12 C13 119.3(7)
C15 Mn1 C12 C13 80.3(5)
C14 Mn1 C12 C13 37.7(5)
C1 Mn1 C12 C11 15.9(8)
C2 Mn1 C12 C11 -157.8(5)
C3 Mn1 C12 C11 109.6(5)
C15 Mn1 C12 C11 -39.0(4)
C13 Mn1 C12 C11 -119.3(7)
C14 Mn1 C12 C11 -81.6(5)
C11 C12 C13 C14 -0.3(9)
Mn1 C12 C13 C14 -61.1(5)
C11 C12 C13 Mn1 60.8(5)
C1 Mn1 C13 C12 -110.4(8)
C2 Mn1 C13 C12 149.2(6)
C3 Mn1 C13 C12 56.3(6)
C11 Mn1 C13 C12 -37.3(5)
C15 Mn1 C13 C12 -80.5(5)
C14 Mn1 C13 C12 -117.9(7)
C1 Mn1 C13 C14 7.5(10)
C2 Mn1 C13 C14 -93.0(6)
C3 Mn1 C13 C14 174.2(5)
C12 Mn1 C13 C14 117.9(7)
C11 Mn1 C13 C14 80.6(5)
C15 Mn1 C13 C14 37.4(5)
C12 C13 C14 C15 -0.5(9)
Mn1 C13 C14 C15 -60.9(5)
C12 C13 C14 Mn1 60.4(5)
C1 Mn1 C14 C15 -58.4(6)
C2 Mn1 C14 C15 -152.9(5)
C3 Mn1 C14 C15 106.0(9)
C12 Mn1 C14 C15 80.2(5)
C11 Mn1 C14 C15 36.7(5)
C13 Mn1 C14 C15 117.8(7)
C1 Mn1 C14 C13 -176.2(5)
C2 Mn1 C14 C13 89.3(6)
C3 Mn1 C14 C13 -11.8(11)
C12 Mn1 C14 C13 -37.6(5)
C11 Mn1 C14 C13 -81.1(5)
C15 Mn1 C14 C13 -117.8(7)
C13 C14 C15 C11 1.1(9)
Mn1 C14 C15 C11 -60.0(5)
C13 C14 C15 Mn1 61.0(5)
C12 C11 C15 C14 -1.2(8)
B1 C11 C15 C14 170.6(7)
Mn1 C11 C15 C14 60.6(5)
C12 C11 C15 Mn1 -61.8(5)
B1 C11 C15 Mn1 110.0(8)
C1 Mn1 C15 C14 129.0(5)
C2 Mn1 C15 C14 34.7(7)
C3 Mn1 C15 C14 -136.6(6)
C12 Mn1 C15 C14 -80.8(5)
C11 Mn1 C15 C14 -120.1(7)
C13 Mn1 C15 C14 -37.8(5)
C1 Mn1 C15 C11 -110.8(5)
C2 Mn1 C15 C11 154.9(5)
C3 Mn1 C15 C11 -16.5(7)
C12 Mn1 C15 C11 39.4(4)
C13 Mn1 C15 C11 82.4(5)
C14 Mn1 C15 C11 120.1(7)
C11 B1 C21 C25 -8.3(13)
Br1 B1 C21 C25 171.0(6)
C11 B1 C21 C22 167.0(8)
Br1 B1 C21 C22 -13.7(10)
C11 B1 C21 Mn2 80.3(10)
Br1 B1 C21 Mn2 -100.4(6)
C4 Mn2 C21 C25 158.3(6)
C5 Mn2 C21 C25 63.9(6)
C6 Mn2 C21 C25 -88.3(10)
C22 Mn2 C21 C25 -113.8(7)
C24 Mn2 C21 C25 -36.5(5)
C23 Mn2 C21 C25 -79.0(5)
C4 Mn2 C21 C22 -87.8(6)
C5 Mn2 C21 C22 177.7(6)
C6 Mn2 C21 C22 25.5(12)
C25 Mn2 C21 C22 113.8(7)
C24 Mn2 C21 C22 77.3(5)
C23 Mn2 C21 C22 34.8(5)
C4 Mn2 C21 B1 33.3(7)
C5 Mn2 C21 B1 -61.1(7)
C6 Mn2 C21 B1 146.7(10)
C25 Mn2 C21 B1 -125.0(8)
C22 Mn2 C21 B1 121.2(9)
C24 Mn2 C21 B1 -161.5(7)
C23 Mn2 C21 B1 156.0(8)
C25 C21 C22 C23 1.6(9)
B1 C21 C22 C23 -174.6(7)
Mn2 C21 C22 C23 -61.1(6)
C25 C21 C22 Mn2 62.8(5)
B1 C21 C22 Mn2 -113.5(7)
C4 Mn2 C22 C23 -144.0(6)
C5 Mn2 C22 C23 116.4(9)
C6 Mn2 C22 C23 -47.6(7)
C21 Mn2 C22 C23 120.7(8)
C25 Mn2 C22 C23 80.8(6)
C24 Mn2 C22 C23 38.3(5)
C4 Mn2 C22 C21 95.3(6)
C5 Mn2 C22 C21 -4.3(11)
C6 Mn2 C22 C21 -168.3(5)
C25 Mn2 C22 C21 -39.8(5)
C24 Mn2 C22 C21 -82.4(5)
C23 Mn2 C22 C21 -120.7(8)
C21 C22 C23 C24 -1.8(9)
Mn2 C22 C23 C24 -61.5(5)
C21 C22 C23 Mn2 59.7(5)
C4 Mn2 C23 C22 43.8(7)
C5 Mn2 C23 C22 -127.0(8)
C6 Mn2 C23 C22 138.9(6)
C21 Mn2 C23 C22 -37.2(5)
C25 Mn2 C23 C22 -80.6(6)
C24 Mn2 C23 C22 -117.3(7)
C4 Mn2 C23 C24 161.1(6)
C5 Mn2 C23 C24 -9.7(9)
C6 Mn2 C23 C24 -103.7(6)
C21 Mn2 C23 C24 80.1(5)
C25 Mn2 C23 C24 36.7(5)
C22 Mn2 C23 C24 117.3(7)
C22 C23 C24 C25 1.2(9)
Mn2 C23 C24 C25 -60.1(5)
C22 C23 C24 Mn2 61.4(6)
C4 Mn2 C24 C25 76.4(11)
C5 Mn2 C24 C25 -66.9(6)
C6 Mn2 C24 C25 -161.8(6)
C21 Mn2 C24 C25 37.6(5)
C22 Mn2 C24 C25 81.9(6)
C23 Mn2 C24 C25 118.9(7)
C4 Mn2 C24 C23 -42.5(12)
C5 Mn2 C24 C23 174.3(6)
C6 Mn2 C24 C23 79.3(6)
C21 Mn2 C24 C23 -81.3(5)
C25 Mn2 C24 C23 -118.9(7)
C22 Mn2 C24 C23 -36.9(5)
C23 C24 C25 C21 -0.2(9)
Mn2 C24 C25 C21 -60.9(5)
C23 C24 C25 Mn2 60.7(5)
C22 C21 C25 C24 -0.8(8)
B1 C21 C25 C24 175.3(7)
Mn2 C21 C25 C24 61.9(5)
C22 C21 C25 Mn2 -62.7(5)
B1 C21 C25 Mn2 113.4(8)
C4 Mn2 C25 C24 -148.2(7)
C5 Mn2 C25 C24 118.6(6)
C6 Mn2 C25 C24 25.5(7)
C21 Mn2 C25 C24 -118.9(7)
C22 Mn2 C25 C24 -78.5(6)
C23 Mn2 C25 C24 -37.1(5)
C4 Mn2 C25 C21 -29.3(8)
C5 Mn2 C25 C21 -122.5(5)
C6 Mn2 C25 C21 144.4(5)
C22 Mn2 C25 C21 40.5(5)
C24 Mn2 C25 C21 118.9(7)
C23 Mn2 C25 C21 81.8(5)
C2A Mn1A C1A O1A 1(46)
C3A Mn1A C1A O1A 92(46)
C11A Mn1A C1A O1A -164(46)
C15A Mn1A C1A O1A -127(46)
C12A Mn1A C1A O1A -173(100)
C13A Mn1A C1A O1A -97(46)
C14A Mn1A C1A O1A -95(46)
C1A Mn1A C2A O2A 90(85)
C3A Mn1A C2A O2A -2(85)
C11A Mn1A C2A O2A -129(85)
C15A Mn1A C2A O2A -176(100)
C12A Mn1A C2A O2A -94(85)
C13A Mn1A C2A O2A -118(85)
C14A Mn1A C2A O2A -156(85)
C2A Mn1A C3A O3A -118(59)
C1A Mn1A C3A O3A 150(59)
C11A Mn1A C3A O3A 43(59)
C15A Mn1A C3A O3A 55(59)
C12A Mn1A C3A O3A 5(59)
C13A Mn1A C3A O3A -26(59)
C14A Mn1A C3A O3A -16(59)
C5A Mn2A C4A O4A -145(99)
C6A Mn2A C4A O4A -52(99)
C25A Mn2A C4A O4A 121(99)
C21A Mn2A C4A O4A 109(99)
C22A Mn2A C4A O4A 72(99)
C24A Mn2A C4A O4A 50(100)
C23A Mn2A C4A O4A 41(99)
C6A Mn2A C5A O5A 91(30)
C4A Mn2A C5A O5A -177(100)
C25A Mn2A C5A O5A -36(30)
C21A Mn2A C5A O5A -73(30)
C22A Mn2A C5A O5A -82(30)
C24A Mn2A C5A O5A -5(30)
C23A Mn2A C5A O5A -9(30)
C5A Mn2A C6A O6A 98(53)
C4A Mn2A C6A O6A 5(53)
C25A Mn2A C6A O6A -169(100)
C21A Mn2A C6A O6A -123(53)
C22A Mn2A C6A O6A -87(53)
C24A Mn2A C6A O6A -149(53)
C23A Mn2A C6A O6A -110(53)
C21A B1A C11A C12A 173.4(7)
Br1A B1A C11A C12A -8.1(10)
C21A B1A C11A C15A -2.5(13)
Br1A B1A C11A C15A 176.1(6)
C21A B1A C11A Mn1A 86.0(9)
Br1A B1A C11A Mn1A -95.5(6)
C2A Mn1A C11A C12A 48.8(11)
C1A Mn1A C11A C12A -171.6(5)
C3A Mn1A C11A C12A -76.0(5)
C15A Mn1A C11A C12A 115.7(7)
C13A Mn1A C11A C12A 36.9(5)
C14A Mn1A C11A C12A 78.8(6)
C2A Mn1A C11A C15A -66.9(10)
C1A Mn1A C11A C15A 72.7(6)
C3A Mn1A C11A C15A 168.3(5)
C12A Mn1A C11A C15A -115.7(7)
C13A Mn1A C11A C15A -78.8(6)
C14A Mn1A C11A C15A -36.9(5)
C2A Mn1A C11A B1A 169.7(8)
C1A Mn1A C11A B1A -50.6(7)
C3A Mn1A C11A B1A 45.0(7)
C15A Mn1A C11A B1A -123.3(9)
C12A Mn1A C11A B1A 121.0(9)
C13A Mn1A C11A B1A 157.8(8)
C14A Mn1A C11A B1A -160.3(8)
C15A C11A C12A C13A 1.0(8)
B1A C11A C12A C13A -175.7(7)
Mn1A C11A C12A C13A -60.9(5)
C15A C11A C12A Mn1A 61.9(5)
B1A C11A C12A Mn1A -114.7(7)
C2A Mn1A C12A C13A -40.1(7)
C1A Mn1A C12A C13A 132.9(7)
C3A Mn1A C12A C13A -132.3(6)
C11A Mn1A C12A C13A 118.9(7)
C15A Mn1A C12A C13A 79.9(6)
C14A Mn1A C12A C13A 37.3(5)
C2A Mn1A C12A C11A -159.0(5)
C1A Mn1A C12A C11A 13.9(9)
C3A Mn1A C12A C11A 108.8(5)
C15A Mn1A C12A C11A -39.1(5)
C13A Mn1A C12A C11A -118.9(7)
C14A Mn1A C12A C11A -81.7(5)
C11A C12A C13A C14A -1.4(9)
Mn1A C12A C13A C14A -61.9(6)
C11A C12A C13A Mn1A 60.4(5)
C2A Mn1A C13A C14A -95.1(6)
C1A Mn1A C13A C14A 3.0(11)
C3A Mn1A C13A C14A 172.9(5)
C11A Mn1A C13A C14A 80.2(6)
C15A Mn1A C13A C14A 36.7(5)
C12A Mn1A C13A C14A 117.7(8)
C2A Mn1A C13A C12A 147.3(6)
C1A Mn1A C13A C12A -114.7(9)
C3A Mn1A C13A C12A 55.2(6)
C11A Mn1A C13A C12A -37.5(5)
C15A Mn1A C13A C12A -81.0(6)
C14A Mn1A C13A C12A -117.7(8)
C12A C13A C14A C15A 1.3(9)
Mn1A C13A C14A C15A -59.8(6)
C12A C13A C14A Mn1A 61.2(5)
C2A Mn1A C14A C13A 86.9(6)
C1A Mn1A C14A C13A -178.4(6)
C3A Mn1A C14A C13A -14.2(11)
C11A Mn1A C14A C13A -81.6(6)
C15A Mn1A C14A C13A -119.5(8)
C12A Mn1A C14A C13A -37.9(5)
C2A Mn1A C14A C15A -153.6(6)
C1A Mn1A C14A C15A -58.9(7)
C3A Mn1A C14A C15A 105.3(9)
C11A Mn1A C14A C15A 37.9(6)
C12A Mn1A C14A C15A 81.6(6)
C13A Mn1A C14A C15A 119.5(8)
C13A C14A C15A C11A -0.7(10)
Mn1A C14A C15A C11A -61.0(6)
C13A C14A C15A Mn1A 60.2(6)
C12A C11A C15A C14A -0.2(9)
B1A C11A C15A C14A 176.4(7)
Mn1A C11A C15A C14A 61.8(6)
C12A C11A C15A Mn1A -62.0(5)
B1A C11A C15A Mn1A 114.5(8)
C2A Mn1A C15A C14A 34.0(8)
C1A Mn1A C15A C14A 128.5(7)
C3A Mn1A C15A C14A -136.5(7)
C11A Mn1A C15A C14A -118.4(8)
C12A Mn1A C15A C14A -79.3(6)
C13A Mn1A C15A C14A -36.4(6)
C2A Mn1A C15A C11A 152.4(5)
C1A Mn1A C15A C11A -113.1(5)
C3A Mn1A C15A C11A -18.2(8)
C12A Mn1A C15A C11A 39.0(5)
C13A Mn1A C15A C11A 82.0(6)
C14A Mn1A C15A C11A 118.4(8)
C11A B1A C21A C25A -2.5(13)
Br1A B1A C21A C25A 179.0(6)
C11A B1A C21A C22A 166.8(7)
Br1A B1A C21A C22A -11.8(9)
C11A B1A C21A Mn2A 83.1(9)
Br1A B1A C21A Mn2A -95.4(6)
C5A Mn2A C21A C25A 71.9(5)
C6A Mn2A C21A C25A -65.7(10)
C4A Mn2A C21A C25A 168.7(5)
C22A Mn2A C21A C25A -116.5(7)
C24A Mn2A C21A C25A -37.1(5)
C23A Mn2A C21A C25A -79.6(5)
C5A Mn2A C21A C22A -171.7(5)
C6A Mn2A C21A C22A 50.8(11)
C4A Mn2A C21A C22A -74.8(5)
C25A Mn2A C21A C22A 116.5(7)
C24A Mn2A C21A C22A 79.3(5)
C23A Mn2A C21A C22A 36.9(5)
C5A Mn2A C21A B1A -52.4(7)
C6A Mn2A C21A B1A 170.0(8)
C4A Mn2A C21A B1A 44.5(7)
C25A Mn2A C21A B1A -124.2(8)
C22A Mn2A C21A B1A 119.3(9)
C24A Mn2A C21A B1A -161.4(7)
C23A Mn2A C21A B1A 156.2(8)
C25A C21A C22A C23A 0.1(8)
B1A C21A C22A C23A -171.2(7)
Mn2A C21A C22A C23A -61.5(6)
C25A C21A C22A Mn2A 61.6(5)
B1A C21A C22A Mn2A -109.7(7)
C5A Mn2A C22A C23A 132.1(7)
C6A Mn2A C22A C23A -39.6(7)
C4A Mn2A C22A C23A -131.5(6)
C25A Mn2A C22A C23A 80.1(6)
C21A Mn2A C22A C23A 118.5(8)
C24A Mn2A C22A C23A 37.6(5)
C5A Mn2A C22A C21A 13.6(8)
C6A Mn2A C22A C21A -158.2(5)
C4A Mn2A C22A C21A 109.9(5)
C25A Mn2A C22A C21A -38.4(5)
C24A Mn2A C22A C21A -81.0(5)
C23A Mn2A C22A C21A -118.5(8)
C21A C22A C23A C24A -0.4(9)
Mn2A C22A C23A C24A -61.3(6)
C21A C22A C23A Mn2A 60.9(5)
C5A Mn2A C23A C22A -112.1(9)
C6A Mn2A C23A C22A 147.8(6)
C4A Mn2A C23A C22A 55.6(7)
C25A Mn2A C23A C22A -80.9(6)
C21A Mn2A C23A C22A -37.7(5)
C24A Mn2A C23A C22A -117.8(8)
C5A Mn2A C23A C24A 5.7(11)
C6A Mn2A C23A C24A -94.4(6)
C4A Mn2A C23A C24A 173.4(6)
C25A Mn2A C23A C24A 36.9(5)
C21A Mn2A C23A C24A 80.1(6)
C22A Mn2A C23A C24A 117.8(8)
C22A C23A C24A C25A 0.6(9)
Mn2A C23A C24A C25A -60.4(5)
C22A C23A C24A Mn2A 61.0(6)
C5A Mn2A C24A C25A -58.1(7)
C6A Mn2A C24A C25A -153.3(6)
C4A Mn2A C24A C25A 105.8(9)
C21A Mn2A C24A C25A 37.8(5)
C22A Mn2A C24A C25A 81.4(6)
C23A Mn2A C24A C25A 118.9(8)
C5A Mn2A C24A C23A -177.0(6)
C6A Mn2A C24A C23A 87.7(6)
C4A Mn2A C24A C23A -13.1(11)
C25A Mn2A C24A C23A -118.9(8)
C21A Mn2A C24A C23A -81.2(6)
C22A Mn2A C24A C23A -37.5(5)
C23A C24A C25A C21A -0.6(9)
Mn2A C24A C25A C21A -61.3(5)
C23A C24A C25A Mn2A 60.8(6)
C22A C21A C25A C24A 0.3(8)
B1A C21A C25A C24A 171.0(7)
Mn2A C21A C25A C24A 61.9(5)
C22A C21A C25A Mn2A -61.6(5)
B1A C21A C25A Mn2A 109.2(7)
C5A Mn2A C25A C24A 128.7(6)
C6A Mn2A C25A C24A 34.4(8)
C4A Mn2A C25A C24A -135.7(6)
C21A Mn2A C25A C24A -118.2(8)
C22A Mn2A C25A C24A -79.5(6)
C23A Mn2A C25A C24A -36.9(6)
C5A Mn2A C25A C21A -113.2(5)
C6A Mn2A C25A C21A 152.5(5)
C4A Mn2A C25A C21A -17.5(8)
C22A Mn2A C25A C21A 38.7(4)
C24A Mn2A C25A C21A 118.2(8)
C23A Mn2A C25A C21A 81.2(5)
